data_4106637
loop_
_publ_author_name
'Wenshan Ren'
'Guofu Zi'
'De-Cai Fang'
'Marc D. Walter'

_publ_section_title
;
 Thorium Oxo and Sulfido Metallocenes: Synthesis, Structure, Reactivity,
 and Computational Studies
;
_journal_name_full 'Journal of the American Chemical Society'
_journal_page_first 13183
_journal_page_last 13196
_journal_paper_doi 10.1021/ja205280k
_journal_volume 133
_journal_year 2011
_chemical_formula_moiety 'C68 H116 S2 Th2'
_chemical_formula_sum 'C68 H116 S2 Th2'
_chemical_formula_weight 1461.81
_chemical_name_systematic
;
 ?
;
_space_group_IT_number 2
_symmetry_cell_setting triclinic
_symmetry_space_group_name_Hall '-P 1'
_symmetry_space_group_name_H-M 'P -1'
_atom_sites_solution_hydrogens geom
_atom_sites_solution_primary direct
_atom_sites_solution_secondary difmap
_audit_creation_method SHELXL-97
_cell_angle_alpha 93.907(4)
_cell_angle_beta 90.072(4)
_cell_angle_gamma 107.710(4)
_cell_formula_units_Z 2
_cell_length_a 10.731(2)
_cell_length_b 11.454(2)
_cell_length_c 27.920(5)
_cell_measurement_reflns_used 1844
_cell_measurement_temperature 150(2)
_cell_measurement_theta_max 20.04
_cell_measurement_theta_min 2.42
_cell_volume 3260.6(10)
_computing_cell_refinement 'Bruker SMART'
_computing_data_collection 'Bruker SMART'
_computing_data_reduction 'Bruker SAINT'
_computing_molecular_graphics 'Bruker SHELXTL'
_computing_publication_material 'Bruker SHELXTL'
_computing_structure_refinement 'SHELXL-97 (Sheldrick, 1997)'
_computing_structure_solution 'SHELXS-97 (Sheldrick, 1990)'
_diffrn_ambient_temperature 150(2)
_diffrn_measured_fraction_theta_full 0.992
_diffrn_measured_fraction_theta_max 0.992
_diffrn_measurement_device_type 'CCD area detector'
_diffrn_measurement_method 'phi and omega scans'
_diffrn_radiation_monochromator graphite
_diffrn_radiation_source 'fine-focus sealed tube'
_diffrn_radiation_type MoK\a
_diffrn_radiation_wavelength 0.71073
_diffrn_reflns_av_R_equivalents 0.0503
_diffrn_reflns_av_sigmaI/netI 0.1055
_diffrn_reflns_limit_h_max 12
_diffrn_reflns_limit_h_min -12
_diffrn_reflns_limit_k_max 9
_diffrn_reflns_limit_k_min -13
_diffrn_reflns_limit_l_max 33
_diffrn_reflns_limit_l_min -31
_diffrn_reflns_number 16760
_diffrn_reflns_theta_full 25.25
_diffrn_reflns_theta_max 25.25
_diffrn_reflns_theta_min 1.87
_exptl_absorpt_coefficient_mu 4.657
_exptl_absorpt_correction_T_max 0.7070
_exptl_absorpt_correction_T_min 0.6049
_exptl_absorpt_correction_type multi-scan
_exptl_absorpt_process_details SADABS
_exptl_crystal_colour colorless
_exptl_crystal_density_diffrn 1.489
_exptl_crystal_description block
_exptl_crystal_F_000 1472
_exptl_crystal_size_max 0.12
_exptl_crystal_size_mid 0.12
_exptl_crystal_size_min 0.08
_refine_diff_density_max 1.279
_refine_diff_density_min -1.169
_refine_diff_density_rms 0.204
_refine_ls_extinction_method none
_refine_ls_goodness_of_fit_ref 0.977
_refine_ls_hydrogen_treatment constr
_refine_ls_matrix_type full
_refine_ls_number_parameters 685
_refine_ls_number_reflns 11722
_refine_ls_number_restraints 24
_refine_ls_restrained_S_all 0.976
_refine_ls_R_factor_all 0.0782
_refine_ls_R_factor_gt 0.0501
_refine_ls_shift/su_max 0.002
_refine_ls_shift/su_mean 0.000
_refine_ls_structure_factor_coef Fsqd
_refine_ls_weighting_details 'calc w=1/[\s^2^(Fo^2^)+(0.0230P)^2^+0.0000P] where P=(Fo^2^+2Fc^2^)/3'
_refine_ls_weighting_scheme calc
_refine_ls_wR_factor_gt 0.0916
_refine_ls_wR_factor_ref 0.1037
_reflns_number_gt 8190
_reflns_number_total 11722
_reflns_threshold_expression >2sigma(I)
_cod_data_source_file ja205280k_si_002_08.cif
_cod_data_source_block compound16
_cod_database_code 4106637

loop_
_symmetry_equiv_pos_as_xyz
'x, y, z'
'-x, -y, -z'

loop_
_atom_site_label
_atom_site_type_symbol
_atom_site_fract_x
_atom_site_fract_y
_atom_site_fract_z
_atom_site_U_iso_or_equiv
_atom_site_adp_type
_atom_site_occupancy
_atom_site_symmetry_multiplicity
_atom_site_calc_flag
_atom_site_refinement_flags
C1 C 0.9388(9) 0.5946(8) 0.6214(3) 0.018(2) Uani 1 1 d .
C2 C 0.9002(8) 0.5388(7) 0.6654(3) 0.0132(19) Uani 1 1 d .
C3 C 0.7595(8) 0.5033(7) 0.6652(3) 0.016(2) Uani 1 1 d .
H3 H 0.7064 0.4652 0.6904 0.020 Uiso 1 1 calc R
C4 C 0.7121(8) 0.5334(8) 0.6221(3) 0.017(2) Uani 1 1 d .
C5 C 0.8240(8) 0.5965(8) 0.5973(3) 0.019(2) Uani 1 1 d U
H5 H 0.8224 0.6351 0.5684 0.022 Uiso 1 1 calc R
C6 C 1.0647(9) 0.6055(8) 0.5911(3) 0.020(2) Uani 1 1 d .
C7 C 1.0819(9) 0.6999(8) 0.5531(3) 0.024(2) Uani 1 1 d .
H7A H 1.1503 0.6924 0.5309 0.036 Uiso 1 1 calc R
H7B H 1.1072 0.7830 0.5689 0.036 Uiso 1 1 calc R
H7C H 0.9993 0.6846 0.5351 0.036 Uiso 1 1 calc R
C8 C 1.0362(9) 0.4790(8) 0.5637(3) 0.022(2) Uani 1 1 d .
H8A H 0.9570 0.4627 0.5436 0.033 Uiso 1 1 calc R
H8B H 1.0232 0.4155 0.5866 0.033 Uiso 1 1 calc R
H8C H 1.1103 0.4780 0.5433 0.033 Uiso 1 1 calc R
C9 C 1.1985(9) 0.6372(9) 0.6170(3) 0.031(2) Uani 1 1 d .
H9A H 1.2674 0.6471 0.5933 0.046 Uiso 1 1 calc R
H9B H 1.1995 0.5707 0.6372 0.046 Uiso 1 1 calc R
H9C H 1.2138 0.7139 0.6372 0.046 Uiso 1 1 calc R
C10 C 0.9756(9) 0.4953(8) 0.7035(3) 0.020(2) Uani 1 1 d .
C11 C 1.0911(9) 0.5976(8) 0.7271(3) 0.027(2) Uani 1 1 d .
H11A H 1.0586 0.6594 0.7444 0.040 Uiso 1 1 calc R
H11B H 1.1511 0.6362 0.7022 0.040 Uiso 1 1 calc R
H11C H 1.1375 0.5625 0.7496 0.040 Uiso 1 1 calc R
C12 C 1.0224(9) 0.3871(8) 0.6830(3) 0.026(2) Uani 1 1 d .
H12A H 1.0607 0.3548 0.7090 0.038 Uiso 1 1 calc R
H12B H 1.0884 0.4160 0.6587 0.038 Uiso 1 1 calc R
H12C H 0.9478 0.3219 0.6683 0.038 Uiso 1 1 calc R
C13 C 0.8839(8) 0.4450(8) 0.7441(3) 0.022(2) Uani 1 1 d .
H13A H 0.8400 0.5052 0.7552 0.033 Uiso 1 1 calc R
H13B H 0.9345 0.4294 0.7709 0.033 Uiso 1 1 calc R
H13C H 0.8183 0.3682 0.7324 0.033 Uiso 1 1 calc R
C14 C 0.5731(8) 0.4945(8) 0.6025(3) 0.0155(19) Uani 1 1 d .
C15 C 0.5290(8) 0.6042(8) 0.5920(3) 0.023(2) Uani 1 1 d .
H15A H 0.5188 0.6486 0.6223 0.035 Uiso 1 1 calc R
H15B H 0.4450 0.5759 0.5743 0.035 Uiso 1 1 calc R
H15C H 0.5946 0.6591 0.5727 0.035 Uiso 1 1 calc R
C16 C 0.5697(9) 0.4143(9) 0.5554(3) 0.032(3) Uani 1 1 d .
H16A H 0.6299 0.4625 0.5326 0.049 Uiso 1 1 calc R
H16B H 0.4807 0.3872 0.5416 0.049 Uiso 1 1 calc R
H16C H 0.5963 0.3425 0.5623 0.049 Uiso 1 1 calc R
C17 C 0.4757(9) 0.4181(9) 0.6370(3) 0.028(2) Uani 1 1 d .
H17A H 0.5004 0.3450 0.6435 0.042 Uiso 1 1 calc R
H17B H 0.3875 0.3928 0.6225 0.042 Uiso 1 1 calc R
H17C H 0.4768 0.4675 0.6672 0.042 Uiso 1 1 calc R
C18 C 0.7842(8) 0.9164(8) 0.5924(3) 0.019(2) Uani 1 1 d .
C19 C 0.7396(8) 0.9731(7) 0.6343(3) 0.0147(19) Uani 1 1 d .
C20 C 0.8466(8) 1.0096(7) 0.6690(3) 0.016(2) Uani 1 1 d .
H20 H 0.8438 1.0487 0.6999 0.019 Uiso 1 1 calc R
C21 C 0.9555(8) 0.9792(8) 0.6505(3) 0.017(2) Uani 1 1 d .
C22 C 0.9143(8) 0.9187(7) 0.6043(3) 0.017(2) Uani 1 1 d .
H22 H 0.9669 0.8842 0.5840 0.020 Uiso 1 1 calc R
C23 C 0.7441(8) 0.9073(8) 0.5385(3) 0.020(2) Uani 1 1 d U
C24 C 0.8217(9) 1.0336(8) 0.5215(3) 0.022(2) Uani 1 1 d .
H24A H 0.8065 1.0345 0.4869 0.033 Uiso 1 1 calc R
H24B H 0.9153 1.0488 0.5280 0.033 Uiso 1 1 calc R
H24C H 0.7927 1.0979 0.5387 0.033 Uiso 1 1 calc R
C25 C 0.7909(9) 0.8093(8) 0.5095(3) 0.024(2) Uani 1 1 d .
H25A H 0.7382 0.7272 0.5176 0.036 Uiso 1 1 calc R
H25B H 0.8831 0.8214 0.5174 0.036 Uiso 1 1 calc R
H25C H 0.7809 0.8172 0.4751 0.036 Uiso 1 1 calc R
C26 C 0.6001(9) 0.8791(9) 0.5240(3) 0.027(2) Uani 1 1 d .
H26A H 0.5911 0.8720 0.4889 0.041 Uiso 1 1 calc R
H26B H 0.5676 0.9457 0.5371 0.041 Uiso 1 1 calc R
H26C H 0.5492 0.8016 0.5367 0.041 Uiso 1 1 calc R
C27 C 0.6174(8) 1.0145(7) 0.6426(3) 0.0157(19) Uani 1 1 d .
C28 C 0.4875(8) 0.9091(8) 0.6331(3) 0.022(2) Uani 1 1 d .
H28A H 0.4895 0.8672 0.6014 0.033 Uiso 1 1 calc R
H28B H 0.4140 0.9431 0.6340 0.033 Uiso 1 1 calc R
H28C H 0.4768 0.8503 0.6578 0.033 Uiso 1 1 calc R
C29 C 0.6135(9) 1.0640(8) 0.6947(3) 0.026(2) Uani 1 1 d .
H29A H 0.6248 1.0040 0.7164 0.038 Uiso 1 1 calc R
H29B H 0.5291 1.0784 0.7004 0.038 Uiso 1 1 calc R
H29C H 0.6842 1.1415 0.7007 0.038 Uiso 1 1 calc R
C30 C 0.6237(9) 1.1232(8) 0.6125(3) 0.024(2) Uani 1 1 d .
H30A H 0.6985 1.1937 0.6234 0.036 Uiso 1 1 calc R
H30B H 0.5427 1.1454 0.6161 0.036 Uiso 1 1 calc R
H30C H 0.6338 1.1000 0.5786 0.036 Uiso 1 1 calc R
C31 C 1.0954(8) 1.0160(8) 0.6693(3) 0.016(2) Uani 1 1 d .
C32 C 1.1117(8) 1.0888(8) 0.7179(3) 0.023(2) Uani 1 1 d .
H32A H 1.0536 1.0393 0.7409 0.034 Uiso 1 1 calc R
H32B H 1.0893 1.1647 0.7146 0.034 Uiso 1 1 calc R
H32C H 1.2027 1.1091 0.7293 0.034 Uiso 1 1 calc R
C33 C 1.1839(9) 1.0961(9) 0.6332(4) 0.041(3) Uani 1 1 d .
H33A H 1.2747 1.1219 0.6453 0.061 Uiso 1 1 calc R
H33B H 1.1560 1.1688 0.6292 0.061 Uiso 1 1 calc R
H33C H 1.1775 1.0487 0.6023 0.061 Uiso 1 1 calc R
C34 C 1.1375(9) 0.9033(8) 0.6742(3) 0.029(2) Uani 1 1 d .
H34A H 1.0904 0.8575 0.7004 0.043 Uiso 1 1 calc R
H34B H 1.2318 0.9280 0.6812 0.043 Uiso 1 1 calc R
H34C H 1.1177 0.8511 0.6441 0.043 Uiso 1 1 calc R
C35 C 0.5318(8) 0.4886(8) 0.8381(3) 0.0140(19) Uani 1 1 d .
C36 C 0.5015(8) 0.5475(7) 0.8806(3) 0.016(2) Uani 1 1 d .
C37 C 0.6227(8) 0.6173(7) 0.9032(3) 0.015(2) Uani 1 1 d .
H37 H 0.6306 0.6692 0.9318 0.018 Uiso 1 1 calc R
C38 C 0.7283(9) 0.5996(7) 0.8779(3) 0.016(2) Uani 1 1 d .
C39 C 0.6717(9) 0.5233(8) 0.8372(3) 0.021(2) Uani 1 1 d .
H39 H 0.7199 0.4979 0.8122 0.025 Uiso 1 1 calc R
C40 C 0.4473(9) 0.3886(7) 0.8018(3) 0.017(2) Uani 1 1 d .
C41 C 0.3369(9) 0.4278(9) 0.7777(3) 0.026(2) Uani 1 1 d .
H41A H 0.2830 0.4515 0.8025 0.039 Uiso 1 1 calc R
H41B H 0.2821 0.3589 0.7569 0.039 Uiso 1 1 calc R
H41C H 0.3759 0.4978 0.7584 0.039 Uiso 1 1 calc R
C42 C 0.5314(9) 0.3630(8) 0.7605(3) 0.026(2) Uani 1 1 d .
H42A H 0.5796 0.4406 0.7472 0.039 Uiso 1 1 calc R
H42B H 0.4749 0.3084 0.7353 0.039 Uiso 1 1 calc R
H42C H 0.5935 0.3238 0.7725 0.039 Uiso 1 1 calc R
C43 C 0.3913(8) 0.2685(7) 0.8252(3) 0.021(2) Uani 1 1 d .
H43A H 0.4619 0.2475 0.8414 0.031 Uiso 1 1 calc R
H43B H 0.3490 0.2031 0.8006 0.031 Uiso 1 1 calc R
H43C H 0.3266 0.2773 0.8488 0.031 Uiso 1 1 calc R
C44 C 0.3777(8) 0.5116(8) 0.9134(3) 0.019(2) Uani 1 1 d .
C45 C 0.2407(8) 0.4607(8) 0.8901(3) 0.027(2) Uani 1 1 d .
H45A H 0.2361 0.3875 0.8690 0.040 Uiso 1 1 calc R
H45B H 0.2228 0.5232 0.8713 0.040 Uiso 1 1 calc R
H45C H 0.1756 0.4386 0.9152 0.040 Uiso 1 1 calc R
C46 C 0.3989(9) 0.4098(8) 0.9433(3) 0.027(2) Uani 1 1 d U
H46A H 0.4800 0.4430 0.9626 0.041 Uiso 1 1 calc R
H46B H 0.4052 0.3409 0.9217 0.041 Uiso 1 1 calc R
H46C H 0.3250 0.3811 0.9646 0.041 Uiso 1 1 calc R
C47 C 0.3716(9) 0.6186(9) 0.9489(3) 0.029(2) Uani 1 1 d .
H47A H 0.3035 0.5881 0.9724 0.043 Uiso 1 1 calc R
H47B H 0.3511 0.6819 0.9314 0.043 Uiso 1 1 calc R
H47C H 0.4564 0.6539 0.9658 0.043 Uiso 1 1 calc R
C48 C 0.8688(9) 0.6353(8) 0.8966(3) 0.021(2) Uani 1 1 d .
C49 C 0.8716(10) 0.5724(10) 0.9434(3) 0.037(3) Uani 1 1 d .
H49A H 0.8296 0.4837 0.9377 0.056 Uiso 1 1 calc R
H49B H 0.8243 0.6054 0.9682 0.056 Uiso 1 1 calc R
H49C H 0.9625 0.5880 0.9542 0.056 Uiso 1 1 calc R
C50 C 0.9236(9) 0.7738(9) 0.9067(3) 0.034(3) Uani 1 1 d .
H50A H 1.0125 0.7946 0.9204 0.051 Uiso 1 1 calc R
H50B H 0.8679 0.8020 0.9296 0.051 Uiso 1 1 calc R
H50C H 0.9256 0.8141 0.8768 0.051 Uiso 1 1 calc R
C51 C 0.9564(9) 0.5957(8) 0.8613(3) 0.026(2) Uani 1 1 d .
H51A H 0.9582 0.6373 0.8317 0.039 Uiso 1 1 calc R
H51B H 0.9229 0.5065 0.8541 0.039 Uiso 1 1 calc R
H51C H 1.0451 0.6173 0.8752 0.039 Uiso 1 1 calc R
C52 C 0.6936(8) 0.9667(8) 0.9010(3) 0.016(2) Uani 1 1 d .
C53 C 0.7399(8) 1.0232(7) 0.8572(3) 0.0134(19) Uani 1 1 d .
C54 C 0.6303(8) 0.9917(7) 0.8245(3) 0.0140(19) Uani 1 1 d .
H54 H 0.6326 1.0176 0.7928 0.017 Uiso 1 1 calc R
C55 C 0.5187(8) 0.9169(7) 0.8458(3) 0.0134(19) Uani 1 1 d .
C56 C 0.5583(8) 0.8972(7) 0.8910(3) 0.017(2) Uani 1 1 d .
H56 H 0.5037 0.8448 0.9126 0.020 Uiso 1 1 calc R
C57 C 0.7364(9) 1.0042(8) 0.9543(3) 0.022(2) Uani 1 1 d .
C58 C 0.6827(9) 0.8956(8) 0.9862(3) 0.026(2) Uani 1 1 d .
H58A H 0.6954 0.9259 1.0201 0.039 Uiso 1 1 calc R
H58B H 0.7296 0.8352 0.9797 0.039 Uiso 1 1 calc R
H58C H 0.5892 0.8569 0.9791 0.039 Uiso 1 1 calc R
C59 C 0.8839(9) 1.0543(9) 0.9667(3) 0.029(2) Uani 1 1 d U
H59A H 0.9227 1.1288 0.9499 0.044 Uiso 1 1 calc R
H59B H 0.9261 0.9921 0.9566 0.044 Uiso 1 1 calc R
H59C H 0.8967 1.0737 1.0014 0.044 Uiso 1 1 calc R
C60 C 0.6711(10) 1.1015(8) 0.9704(3) 0.027(2) Uani 1 1 d .
H60A H 0.5765 1.0682 0.9644 0.041 Uiso 1 1 calc R
H60B H 0.7064 1.1744 0.9524 0.041 Uiso 1 1 calc R
H60C H 0.6886 1.1241 1.0048 0.041 Uiso 1 1 calc R
C61 C 0.8678(9) 1.1208(8) 0.8460(3) 0.022(2) Uani 1 1 d .
C62 C 0.9923(8) 1.0840(8) 0.8555(3) 0.022(2) Uani 1 1 d .
H62A H 0.9908 1.0570 0.8881 0.034 Uiso 1 1 calc R
H62B H 1.0699 1.1549 0.8522 0.034 Uiso 1 1 calc R
H62C H 0.9950 1.0168 0.8323 0.034 Uiso 1 1 calc R
C63 C 0.8771(9) 1.2457(8) 0.8734(3) 0.032(2) Uani 1 1 d .
H63A H 0.7988 1.2688 0.8662 0.048 Uiso 1 1 calc R
H63B H 0.9549 1.3088 0.8633 0.048 Uiso 1 1 calc R
H63C H 0.8836 1.2383 0.9080 0.048 Uiso 1 1 calc R
C64 C 0.8702(9) 1.1445(8) 0.7923(3) 0.027(2) Uani 1 1 d .
H64A H 0.8636 1.0681 0.7730 0.040 Uiso 1 1 calc R
H64B H 0.9524 1.2070 0.7854 0.040 Uiso 1 1 calc R
H64C H 0.7963 1.1736 0.7843 0.040 Uiso 1 1 calc R
C65 C 0.3773(8) 0.8773(7) 0.8272(3) 0.0135(19) Uani 1 1 d .
C66 C 0.2967(9) 0.9304(9) 0.8637(3) 0.028(2) Uani 1 1 d .
H66A H 0.3017 0.8983 0.8951 0.043 Uiso 1 1 calc R
H66B H 0.2051 0.9063 0.8526 0.043 Uiso 1 1 calc R
H66C H 0.3321 1.0202 0.8667 0.043 Uiso 1 1 calc R
C67 C 0.3630(9) 0.9232(8) 0.7783(3) 0.024(2) Uani 1 1 d .
H67A H 0.4010 1.0128 0.7798 0.037 Uiso 1 1 calc R
H67B H 0.2700 0.9008 0.7692 0.037 Uiso 1 1 calc R
H67C H 0.4087 0.8857 0.7544 0.037 Uiso 1 1 calc R
C68 C 0.3220(9) 0.7365(8) 0.8240(3) 0.029(2) Uani 1 1 d .
H68A H 0.3676 0.7018 0.7992 0.044 Uiso 1 1 calc R
H68B H 0.2283 0.7118 0.8158 0.044 Uiso 1 1 calc R
H68C H 0.3347 0.7060 0.8550 0.044 Uiso 1 1 calc R
S1 S 0.5704(2) 0.7135(2) 0.72711(8) 0.0171(5) Uani 1 1 d .
S2 S 0.8807(2) 0.7987(2) 0.77001(7) 0.0164(5) Uani 1 1 d .
Th1 Th 0.79447(3) 0.75572(3) 0.677329(11) 0.01366(9) Uani 1 1 d .
Th2 Th 0.65696(3) 0.75567(3) 0.819858(11) 0.01381(9) Uani 1 1 d .

loop_
_atom_site_aniso_label
_atom_site_aniso_U_11
_atom_site_aniso_U_22
_atom_site_aniso_U_33
_atom_site_aniso_U_23
_atom_site_aniso_U_13
_atom_site_aniso_U_12
C1 0.024(5) 0.017(5) 0.011(5) 0.000(4) 0.002(4) 0.005(4)
C2 0.016(5) 0.012(4) 0.013(4) -0.003(4) -0.009(4) 0.008(4)
C3 0.028(5) 0.012(5) 0.005(4) 0.002(4) -0.001(4) 0.000(4)
C4 0.018(5) 0.019(5) 0.012(5) 0.003(4) 0.004(4) 0.005(4)
C5 0.018(5) 0.020(5) 0.016(4) -0.008(4) -0.004(4) 0.005(4)
C6 0.021(5) 0.024(5) 0.019(5) 0.000(4) -0.001(4) 0.014(4)
C7 0.020(5) 0.031(6) 0.024(5) 0.007(4) 0.009(4) 0.013(4)
C8 0.037(6) 0.020(5) 0.019(5) 0.007(4) 0.009(4) 0.022(5)
C9 0.024(6) 0.045(7) 0.031(6) 0.000(5) 0.000(5) 0.023(5)
C10 0.021(5) 0.020(5) 0.018(5) 0.006(4) -0.009(4) 0.006(4)
C11 0.027(6) 0.020(5) 0.034(6) 0.001(4) -0.014(5) 0.010(4)
C12 0.029(6) 0.026(5) 0.026(5) -0.002(4) 0.003(4) 0.015(5)
C13 0.024(5) 0.020(5) 0.024(5) -0.005(4) -0.010(4) 0.012(4)
C14 0.012(5) 0.016(5) 0.016(5) -0.002(4) 0.001(4) 0.000(4)
C15 0.012(5) 0.027(5) 0.029(5) 0.007(4) -0.009(4) 0.001(4)
C16 0.016(5) 0.036(6) 0.043(6) -0.003(5) -0.003(5) 0.006(5)
C17 0.023(6) 0.036(6) 0.026(6) 0.010(5) 0.001(4) 0.009(5)
C18 0.017(5) 0.022(5) 0.018(5) 0.004(4) 0.000(4) 0.005(4)
C19 0.013(5) 0.012(5) 0.019(5) 0.010(4) 0.008(4) 0.001(4)
C20 0.012(5) 0.014(5) 0.021(5) 0.001(4) -0.003(4) 0.002(4)
C21 0.019(5) 0.015(5) 0.018(5) 0.005(4) 0.004(4) 0.005(4)
C22 0.014(5) 0.016(5) 0.024(5) 0.005(4) 0.005(4) 0.008(4)
C23 0.017(5) 0.026(5) 0.013(4) 0.009(4) -0.005(4) -0.002(4)
C24 0.028(6) 0.018(5) 0.022(5) 0.007(4) 0.001(4) 0.007(4)
C25 0.029(6) 0.028(6) 0.015(5) 0.001(4) 0.000(4) 0.009(4)
C26 0.034(6) 0.031(6) 0.016(5) 0.002(4) 0.000(4) 0.008(5)
C27 0.017(5) 0.006(4) 0.020(5) 0.002(4) 0.005(4) -0.001(4)
C28 0.011(5) 0.031(6) 0.023(5) 0.006(4) 0.002(4) 0.007(4)
C29 0.028(6) 0.023(5) 0.030(6) 0.000(4) -0.001(4) 0.015(4)
C30 0.031(6) 0.024(5) 0.022(5) 0.004(4) 0.001(4) 0.017(4)
C31 0.014(5) 0.020(5) 0.015(5) 0.005(4) 0.001(4) 0.004(4)
C32 0.017(5) 0.027(5) 0.028(5) -0.007(4) -0.011(4) 0.013(4)
C33 0.020(6) 0.039(7) 0.052(7) 0.017(6) -0.008(5) -0.011(5)
C34 0.024(6) 0.026(6) 0.035(6) -0.003(5) -0.007(5) 0.007(4)
C35 0.011(5) 0.018(5) 0.016(5) -0.004(4) -0.003(4) 0.011(4)
C36 0.015(5) 0.010(4) 0.023(5) 0.005(4) -0.004(4) 0.006(4)
C37 0.022(5) 0.013(5) 0.009(4) 0.002(4) -0.003(4) 0.002(4)
C38 0.028(5) 0.012(5) 0.011(4) -0.001(4) -0.003(4) 0.012(4)
C39 0.034(6) 0.017(5) 0.014(5) 0.010(4) 0.004(4) 0.009(4)
C40 0.028(5) 0.010(5) 0.017(5) 0.000(4) 0.000(4) 0.012(4)
C41 0.020(6) 0.031(6) 0.026(5) -0.006(5) -0.007(4) 0.008(5)
C42 0.023(5) 0.026(5) 0.020(5) 0.000(4) 0.000(4) -0.005(4)
C43 0.022(5) 0.014(5) 0.026(5) 0.001(4) 0.000(4) 0.005(4)
C44 0.016(5) 0.025(5) 0.011(4) 0.000(4) 0.005(4) -0.003(4)
C45 0.018(5) 0.025(6) 0.031(6) 0.004(4) 0.006(4) -0.002(4)
C46 0.031(5) 0.029(5) 0.018(5) 0.009(4) 0.010(4) 0.002(4)
C47 0.024(6) 0.037(6) 0.022(5) -0.007(5) 0.009(4) 0.006(5)
C48 0.023(5) 0.019(5) 0.020(5) -0.004(4) -0.004(4) 0.007(4)
C49 0.036(7) 0.060(8) 0.024(6) 0.007(5) 0.001(5) 0.025(6)
C50 0.025(6) 0.041(6) 0.033(6) -0.022(5) -0.005(5) 0.012(5)
C51 0.022(6) 0.026(6) 0.030(6) -0.010(4) -0.008(4) 0.010(4)
C52 0.021(5) 0.019(5) 0.013(5) -0.001(4) -0.003(4) 0.010(4)
C53 0.015(5) 0.011(4) 0.015(5) -0.003(4) 0.007(4) 0.005(4)
C54 0.017(5) 0.016(5) 0.010(4) 0.000(4) -0.005(4) 0.006(4)
C55 0.015(5) 0.013(4) 0.013(5) -0.003(4) -0.005(4) 0.007(4)
C56 0.022(5) 0.015(5) 0.017(5) 0.002(4) 0.005(4) 0.010(4)
C57 0.032(6) 0.019(5) 0.015(5) -0.007(4) -0.006(4) 0.011(4)
C58 0.024(6) 0.035(6) 0.018(5) -0.009(4) 0.004(4) 0.010(5)
C59 0.035(5) 0.034(5) 0.017(5) -0.012(4) -0.011(4) 0.011(4)
C60 0.047(7) 0.027(6) 0.008(5) -0.004(4) 0.000(4) 0.013(5)
C61 0.022(5) 0.023(5) 0.021(5) -0.002(4) 0.004(4) 0.006(4)
C62 0.019(5) 0.016(5) 0.029(6) -0.005(4) 0.001(4) 0.002(4)
C63 0.031(6) 0.026(6) 0.034(6) 0.002(5) 0.002(5) 0.001(5)
C64 0.025(6) 0.016(5) 0.030(6) 0.006(4) 0.006(4) -0.008(4)
C65 0.015(5) 0.013(4) 0.012(4) 0.004(4) 0.001(4) 0.003(4)
C66 0.023(6) 0.036(6) 0.030(6) -0.002(5) 0.000(4) 0.015(5)
C67 0.020(5) 0.031(6) 0.027(5) 0.002(4) -0.003(4) 0.015(4)
C68 0.028(6) 0.019(5) 0.035(6) 0.004(4) -0.003(5) -0.001(4)
S1 0.0157(12) 0.0198(12) 0.0148(11) 0.0008(9) -0.0005(9) 0.0040(10)
S2 0.0138(12) 0.0194(12) 0.0149(11) 0.0006(9) 0.0003(9) 0.0039(10)
Th1 0.01578(19) 0.01298(18) 0.01207(18) 0.00115(14) 0.00087(14) 0.00412(14)
Th2 0.01605(19) 0.01319(18) 0.01203(18) 0.00100(14) 0.00083(14) 0.00420(14)

loop_
_atom_type_symbol
_atom_type_description
_atom_type_scat_dispersion_real
_atom_type_scat_dispersion_imag
_atom_type_scat_source
C C 0.0033 0.0016 'International Tables Vol C Tables 4.2.6.8 and 6.1.1.4'
H H 0.0000 0.0000 'International Tables Vol C Tables 4.2.6.8 and 6.1.1.4'
S S 0.1246 0.1234 'International Tables Vol C Tables 4.2.6.8 and 6.1.1.4'
Th Th -7.2400 8.8979 'International Tables Vol C Tables 4.2.6.8 and 6.1.1.4'

loop_
_geom_angle_atom_site_label_1
_geom_angle_atom_site_label_2
_geom_angle_atom_site_label_3
_geom_angle
C5 C1 C2 107.3(8)
C5 C1 C6 118.2(7)
C2 C1 C6 130.3(8)
C5 C1 Th1 67.3(5)
C2 C1 Th1 73.9(5)
C6 C1 Th1 141.2(5)
C1 C2 C3 106.0(7)
C1 C2 C10 132.3(8)
C3 C2 C10 120.6(7)
C1 C2 Th1 79.2(5)
C3 C2 Th1 66.9(4)
C10 C2 Th1 126.4(5)
C4 C3 C2 110.1(7)
C4 C3 Th1 74.8(5)
C2 C3 Th1 84.9(5)
C4 C3 H3 124.9
C2 C3 H3 124.9
Th1 C3 H3 107.9
C5 C4 C3 105.5(7)
C5 C4 C14 125.7(7)
C3 C4 C14 128.4(8)
C5 C4 Th1 78.9(5)
C3 C4 Th1 75.9(5)
C14 C4 Th1 116.5(5)
C4 C5 C1 110.7(8)
C4 C5 Th1 72.2(5)
C1 C5 Th1 85.7(5)
C4 C5 H5 124.6
C1 C5 H5 124.6
Th1 C5 H5 109.5
C8 C6 C9 108.8(7)
C8 C6 C7 106.7(7)
C9 C6 C7 105.4(7)
C8 C6 C1 104.0(7)
C9 C6 C1 119.3(7)
C7 C6 C1 112.0(7)
C6 C7 H7A 109.5
C6 C7 H7B 109.5
H7A C7 H7B 109.5
C6 C7 H7C 109.5
H7A C7 H7C 109.5
H7B C7 H7C 109.5
C6 C8 H8A 109.5
C6 C8 H8B 109.5
H8A C8 H8B 109.5
C6 C8 H8C 109.5
H8A C8 H8C 109.5
H8B C8 H8C 109.5
C6 C9 H9A 109.5
C6 C9 H9B 109.5
H9A C9 H9B 109.5
C6 C9 H9C 109.5
H9A C9 H9C 109.5
H9B C9 H9C 109.5
C13 C10 C11 106.1(7)
C13 C10 C2 109.2(7)
C11 C10 C2 113.9(7)
C13 C10 C12 105.7(7)
C11 C10 C12 110.1(7)
C2 C10 C12 111.4(7)
C10 C11 H11A 109.5
C10 C11 H11B 109.5
H11A C11 H11B 109.5
C10 C11 H11C 109.5
H11A C11 H11C 109.5
H11B C11 H11C 109.5
C10 C12 H12A 109.5
C10 C12 H12B 109.5
H12A C12 H12B 109.5
C10 C12 H12C 109.5
H12A C12 H12C 109.5
H12B C12 H12C 109.5
C10 C13 H13A 109.5
C10 C13 H13B 109.5
H13A C13 H13B 109.5
C10 C13 H13C 109.5
H13A C13 H13C 109.5
H13B C13 H13C 109.5
C4 C14 C15 111.7(7)
C4 C14 C17 112.4(7)
C15 C14 C17 107.9(7)
C4 C14 C16 107.0(7)
C15 C14 C16 109.3(7)
C17 C14 C16 108.4(7)
C14 C15 H15A 109.5
C14 C15 H15B 109.5
H15A C15 H15B 109.5
C14 C15 H15C 109.5
H15A C15 H15C 109.5
H15B C15 H15C 109.5
C14 C16 H16A 109.5
C14 C16 H16B 109.5
H16A C16 H16B 109.5
C14 C16 H16C 109.5
H16A C16 H16C 109.5
H16B C16 H16C 109.5
C14 C17 H17A 109.5
C14 C17 H17B 109.5
H17A C17 H17B 109.5
C14 C17 H17C 109.5
H17A C17 H17C 109.5
H17B C17 H17C 109.5
C22 C18 C19 105.5(7)
C22 C18 C23 118.2(8)
C19 C18 C23 131.0(8)
C20 C19 C18 107.0(7)
C20 C19 C27 120.3(8)
C18 C19 C27 131.8(7)
C20 C19 Th1 67.0(4)
C18 C19 Th1 79.2(5)
C27 C19 Th1 126.0(5)
C21 C20 C19 110.4(8)
C21 C20 Th1 73.6(5)
C19 C20 Th1 84.9(5)
C21 C20 H20 124.8
C19 C20 H20 124.8
Th1 C20 H20 109.0
C20 C21 C22 105.5(7)
C20 C21 C31 130.3(8)
C22 C21 C31 123.6(8)
C20 C21 Th1 77.2(5)
C22 C21 Th1 80.2(5)
C31 C21 Th1 115.8(5)
C21 C22 C18 111.5(8)
C21 C22 Th1 70.7(5)
C18 C22 Th1 85.5(5)
C21 C22 H22 124.2
C18 C22 H22 124.2
Th1 C22 H22 111.3
C26 C23 C24 109.1(7)
C26 C23 C25 105.1(7)
C24 C23 C25 107.4(7)
C26 C23 C18 119.8(7)
C24 C23 C18 103.8(7)
C25 C23 C18 111.3(7)
C23 C24 H24A 109.5
C23 C24 H24B 109.5
H24A C24 H24B 109.5
C23 C24 H24C 109.5
H24A C24 H24C 109.5
H24B C24 H24C 109.5
C23 C25 H25A 109.5
C23 C25 H25B 109.5
H25A C25 H25B 109.5
C23 C25 H25C 109.5
H25A C25 H25C 109.5
H25B C25 H25C 109.5
C23 C26 H26A 109.5
C23 C26 H26B 109.5
H26A C26 H26B 109.5
C23 C26 H26C 109.5
H26A C26 H26C 109.5
H26B C26 H26C 109.5
C29 C27 C30 105.0(7)
C29 C27 C19 110.9(7)
C30 C27 C19 109.8(7)
C29 C27 C28 106.1(7)
C30 C27 C28 111.4(7)
C19 C27 C28 113.3(7)
C27 C28 H28A 109.5
C27 C28 H28B 109.5
H28A C28 H28B 109.5
C27 C28 H28C 109.5
H28A C28 H28C 109.5
H28B C28 H28C 109.5
C27 C29 H29A 109.5
C27 C29 H29B 109.5
H29A C29 H29B 109.5
C27 C29 H29C 109.5
H29A C29 H29C 109.5
H29B C29 H29C 109.5
C27 C30 H30A 109.5
C27 C30 H30B 109.5
H30A C30 H30B 109.5
C27 C30 H30C 109.5
H30A C30 H30C 109.5
H30B C30 H30C 109.5
C34 C31 C21 110.0(7)
C34 C31 C32 109.0(7)
C21 C31 C32 111.6(7)
C34 C31 C33 108.8(8)
C21 C31 C33 108.7(7)
C32 C31 C33 108.8(8)
C31 C32 H32A 109.5
C31 C32 H32B 109.5
H32A C32 H32B 109.5
C31 C32 H32C 109.5
H32A C32 H32C 109.5
H32B C32 H32C 109.5
C31 C33 H33A 109.5
C31 C33 H33B 109.5
H33A C33 H33B 109.5
C31 C33 H33C 109.5
H33A C33 H33C 109.5
H33B C33 H33C 109.5
C31 C34 H34A 109.5
C31 C34 H34B 109.5
H34A C34 H34B 109.5
C31 C34 H34C 109.5
H34A C34 H34C 109.5
H34B C34 H34C 109.5
C36 C35 C39 105.8(7)
C36 C35 C40 132.5(8)
C39 C35 C40 120.9(7)
C36 C35 Th2 78.9(5)
C39 C35 Th2 66.8(5)
C40 C35 Th2 125.8(5)
C35 C36 C37 106.9(8)
C35 C36 C44 131.1(7)
C37 C36 C44 117.2(7)
C35 C36 Th2 74.3(5)
C37 C36 Th2 67.9(4)
C44 C36 Th2 141.0(5)
C38 C37 C36 111.1(8)
C38 C37 Th2 71.5(5)
C36 C37 Th2 84.7(5)
C38 C37 H37 124.4
C36 C37 H37 124.4
Th2 C37 H37 111.2
C37 C38 C39 104.8(8)
C37 C38 C48 125.6(7)
C39 C38 C48 128.5(8)
C37 C38 Th2 79.8(5)
C39 C38 Th2 76.4(5)
C48 C38 Th2 118.6(5)
C38 C39 C35 111.2(8)
C38 C39 Th2 74.3(5)
C35 C39 Th2 85.0(5)
C38 C39 H39 124.4
C35 C39 H39 124.4
Th2 C39 H39 108.4
C43 C40 C42 106.7(7)
C43 C40 C35 110.7(7)
C42 C40 C35 110.1(7)
C43 C40 C41 110.9(7)
C42 C40 C41 105.4(7)
C35 C40 C41 112.8(7)
C40 C41 H41A 109.5
C40 C41 H41B 109.5
H41A C41 H41B 109.5
C40 C41 H41C 109.5
H41A C41 H41C 109.5
H41B C41 H41C 109.5
C40 C42 H42A 109.5
C40 C42 H42B 109.5
H42A C42 H42B 109.5
C40 C42 H42C 109.5
H42A C42 H42C 109.5
H42B C42 H42C 109.5
C40 C43 H43A 109.5
C40 C43 H43B 109.5
H43A C43 H43B 109.5
C40 C43 H43C 109.5
H43A C43 H43C 109.5
H43B C43 H43C 109.5
C45 C44 C47 105.5(7)
C45 C44 C46 107.0(7)
C47 C44 C46 107.4(7)
C45 C44 C36 119.7(7)
C47 C44 C36 112.5(7)
C46 C44 C36 104.1(7)
C44 C45 H45A 109.5
C44 C45 H45B 109.5
H45A C45 H45B 109.5
C44 C45 H45C 109.5
H45A C45 H45C 109.5
H45B C45 H45C 109.5
C44 C46 H46A 109.5
C44 C46 H46B 109.5
H46A C46 H46B 109.5
C44 C46 H46C 109.5
H46A C46 H46C 109.5
H46B C46 H46C 109.5
C44 C47 H47A 109.5
C44 C47 H47B 109.5
H47A C47 H47B 109.5
C44 C47 H47C 109.5
H47A C47 H47C 109.5
H47B C47 H47C 109.5
C51 C48 C38 111.9(7)
C51 C48 C50 107.9(8)
C38 C48 C50 110.7(7)
C51 C48 C49 108.4(8)
C38 C48 C49 108.6(8)
C50 C48 C49 109.2(8)
C48 C49 H49A 109.5
C48 C49 H49B 109.5
H49A C49 H49B 109.5
C48 C49 H49C 109.5
H49A C49 H49C 109.5
H49B C49 H49C 109.5
C48 C50 H50A 109.5
C48 C50 H50B 109.5
H50A C50 H50B 109.5
C48 C50 H50C 109.5
H50A C50 H50C 109.5
H50B C50 H50C 109.5
C48 C51 H51A 109.5
C48 C51 H51B 109.5
H51A C51 H51B 109.5
C48 C51 H51C 109.5
H51A C51 H51C 109.5
H51B C51 H51C 109.5
C53 C52 C56 105.2(7)
C53 C52 C57 132.2(8)
C56 C52 C57 117.5(7)
C54 C53 C52 106.7(7)
C54 C53 C61 120.8(7)
C52 C53 C61 131.3(7)
C54 C53 Th2 67.0(4)
C52 C53 Th2 80.5(5)
C61 C53 Th2 126.0(5)
C55 C54 C53 110.4(7)
C55 C54 Th2 74.0(5)
C53 C54 Th2 85.0(5)
C55 C54 H54 124.8
C53 C54 H54 124.8
Th2 C54 H54 108.6
C56 C55 C54 106.3(7)
C56 C55 C65 124.9(8)
C54 C55 C65 128.3(7)
C56 C55 Th2 80.6(5)
C54 C55 Th2 76.8(5)
C65 C55 Th2 114.9(5)
C55 C56 C52 111.1(8)
C55 C56 Th2 71.0(5)
C52 C56 Th2 86.0(5)
C55 C56 H56 124.5
C52 C56 H56 124.5
Th2 C56 H56 110.5
C60 C57 C59 109.2(7)
C60 C57 C58 106.7(8)
C59 C57 C58 105.2(7)
C60 C57 C52 105.6(7)
C59 C57 C52 118.2(8)
C58 C57 C52 111.5(7)
C57 C58 H58A 109.5
C57 C58 H58B 109.5
H58A C58 H58B 109.5
C57 C58 H58C 109.5
H58A C58 H58C 109.5
H58B C58 H58C 109.5
C57 C59 H59A 109.5
C57 C59 H59B 109.5
H59A C59 H59B 109.5
C57 C59 H59C 109.5
H59A C59 H59C 109.5
H59B C59 H59C 109.5
C57 C60 H60A 109.5
C57 C60 H60B 109.5
H60A C60 H60B 109.5
C57 C60 H60C 109.5
H60A C60 H60C 109.5
H60B C60 H60C 109.5
C53 C61 C64 110.0(7)
C53 C61 C62 114.3(7)
C64 C61 C62 105.3(7)
C53 C61 C63 110.7(7)
C64 C61 C63 105.6(7)
C62 C61 C63 110.6(7)
C61 C62 H62A 109.5
C61 C62 H62B 109.5
H62A C62 H62B 109.5
C61 C62 H62C 109.5
H62A C62 H62C 109.5
H62B C62 H62C 109.5
C61 C63 H63A 109.5
C61 C63 H63B 109.5
H63A C63 H63B 109.5
C61 C63 H63C 109.5
H63A C63 H63C 109.5
H63B C63 H63C 109.5
C61 C64 H64A 109.5
C61 C64 H64B 109.5
H64A C64 H64B 109.5
C61 C64 H64C 109.5
H64A C64 H64C 109.5
H64B C64 H64C 109.5
C67 C65 C55 112.8(7)
C67 C65 C68 109.1(7)
C55 C65 C68 109.8(7)
C67 C65 C66 108.7(7)
C55 C65 C66 107.9(7)
C68 C65 C66 108.6(7)
C65 C66 H66A 109.5
C65 C66 H66B 109.5
H66A C66 H66B 109.5
C65 C66 H66C 109.5
H66A C66 H66C 109.5
H66B C66 H66C 109.5
C65 C67 H67A 109.5
C65 C67 H67B 109.5
H67A C67 H67B 109.5
C65 C67 H67C 109.5
H67A C67 H67C 109.5
H67B C67 H67C 109.5
C65 C68 H68A 109.5
C65 C68 H68B 109.5
H68A C68 H68B 109.5
C65 C68 H68C 109.5
H68A C68 H68C 109.5
H68B C68 H68C 109.5
Th1 S1 Th2 103.14(7)
Th2 S2 Th1 103.24(7)
S1 Th1 S2 76.81(6)
S1 Th1 C21 127.61(19)
S2 Th1 C21 93.72(18)
S1 Th1 C4 94.51(18)
S2 Th1 C4 128.68(17)
C21 Th1 C4 127.8(2)
S1 Th1 C3 90.60(19)
S2 Th1 C3 99.54(16)
C21 Th1 C3 141.6(3)
C4 Th1 C3 29.3(2)
S1 Th1 C20 98.67(18)
S2 Th1 C20 90.47(18)
C21 Th1 C20 29.2(2)
C4 Th1 C20 140.7(2)
C3 Th1 C20 167.7(2)
S1 Th1 C5 122.58(18)
S2 Th1 C5 135.31(18)
C21 Th1 C5 100.4(3)
C4 Th1 C5 28.8(2)
C3 Th1 C5 46.7(2)
C20 Th1 C5 121.0(3)
S1 Th1 C22 134.88(17)
S2 Th1 C22 121.97(17)
C21 Th1 C22 29.1(2)
C4 Th1 C22 100.0(2)
C3 Th1 C22 121.3(2)
C20 Th1 C22 46.5(2)
C5 Th1 C22 75.1(2)
S1 Th1 C2 114.61(17)
S2 Th1 C2 90.39(15)
C21 Th1 C2 116.9(2)
C4 Th1 C2 47.2(2)
C3 Th1 C2 28.2(2)
C20 Th1 C2 146.0(2)
C5 Th1 C2 45.5(2)
C22 Th1 C2 106.4(2)
S1 Th1 C19 90.02(16)
S2 Th1 C19 114.60(17)
C21 Th1 C19 47.1(2)
C4 Th1 C19 115.9(2)
C3 Th1 C19 145.0(2)
C20 Th1 C19 28.1(2)
C5 Th1 C19 105.8(2)
C22 Th1 C19 45.3(2)
C2 Th1 C19 148.9(2)
S1 Th1 C1 135.71(17)
S2 Th1 C1 109.88(16)
C21 Th1 C1 96.2(2)
C4 Th1 C1 46.0(2)
C3 Th1 C1 45.4(2)
C20 Th1 C1 124.3(2)
C5 Th1 C1 27.0(2)
C22 Th1 C1 80.2(2)
C2 Th1 C1 26.9(2)
C19 Th1 C1 122.1(2)
S2 Th2 S1 76.81(6)
S2 Th2 C38 92.55(19)
S1 Th2 C38 128.78(17)
S2 Th2 C55 128.39(18)
S1 Th2 C55 95.68(17)
C38 Th2 C55 127.2(2)
S2 Th2 C39 89.6(2)
S1 Th2 C39 99.85(18)
C38 Th2 C39 29.2(2)
C55 Th2 C39 141.4(3)
S2 Th2 C54 99.25(18)
S1 Th2 C54 91.32(16)
C38 Th2 C54 139.9(2)
C55 Th2 C54 29.2(2)
C39 Th2 C54 167.1(2)
S2 Th2 C37 120.40(18)
S1 Th2 C37 136.35(17)
C38 Th2 C37 28.7(2)
C55 Th2 C37 100.3(2)
C39 Th2 C37 46.1(2)
C54 Th2 C37 121.0(2)
S2 Th2 C56 134.36(18)
S1 Th2 C56 123.32(17)
C38 Th2 C56 100.0(2)
C55 Th2 C56 28.3(2)
C39 Th2 C56 121.1(2)
C54 Th2 C56 46.3(2)
C37 Th2 C56 75.4(2)
S2 Th2 C35 113.90(16)
S1 Th2 C35 91.25(16)
C38 Th2 C35 47.4(2)
C55 Th2 C35 117.3(2)
C39 Th2 C35 28.2(2)
C54 Th2 C35 146.4(2)
C37 Th2 C35 45.4(2)
C56 Th2 C35 106.6(2)
S2 Th2 C53 89.46(16)
S1 Th2 C53 114.70(16)
C38 Th2 C53 115.1(2)
C55 Th2 C53 47.1(2)
C39 Th2 C53 144.2(2)
C54 Th2 C53 28.0(2)
C37 Th2 C53 105.8(2)
C56 Th2 C53 45.5(2)
C35 Th2 C53 149.0(2)
S2 Th2 C36 134.47(16)
S1 Th2 C36 110.90(16)
C38 Th2 C36 46.5(2)
C55 Th2 C36 96.3(2)
C39 Th2 C36 45.2(2)
C54 Th2 C36 124.4(2)
C37 Th2 C36 27.4(2)
C56 Th2 C36 80.5(2)
C35 Th2 C36 26.8(2)
C53 Th2 C36 122.5(2)

loop_
_geom_bond_atom_site_label_1
_geom_bond_atom_site_label_2
_geom_bond_distance
C1 C5 1.409(11)
C1 C2 1.428(11)
C1 C6 1.572(12)
C1 Th1 3.098(9)
C2 C3 1.439(11)
C2 C10 1.533(10)
C2 Th1 3.029(8)
C3 C4 1.410(10)
C3 Th1 2.796(8)
C3 H3 0.9500
C4 C5 1.409(11)
C4 C14 1.511(11)
C4 Th1 2.781(8)
C5 Th1 2.866(8)
C5 H5 0.9500
C6 C8 1.536(11)
C6 C9 1.538(11)
C6 C7 1.538(11)
C7 H7A 0.9800
C7 H7B 0.9800
C7 H7C 0.9800
C8 H8A 0.9800
C8 H8B 0.9800
C8 H8C 0.9800
C9 H9A 0.9800
C9 H9B 0.9800
C9 H9C 0.9800
C10 C13 1.527(12)
C10 C11 1.533(11)
C10 C12 1.550(12)
C11 H11A 0.9800
C11 H11B 0.9800
C11 H11C 0.9800
C12 H12A 0.9800
C12 H12B 0.9800
C12 H12C 0.9800
C13 H13A 0.9800
C13 H13B 0.9800
C13 H13C 0.9800
C14 C15 1.517(11)
C14 C17 1.533(11)
C14 C16 1.545(12)
C15 H15A 0.9800
C15 H15B 0.9800
C15 H15C 0.9800
C16 H16A 0.9800
C16 H16B 0.9800
C16 H16C 0.9800
C17 H17A 0.9800
C17 H17B 0.9800
C17 H17C 0.9800
C18 C22 1.427(11)
C18 C19 1.451(12)
C18 C23 1.552(11)
C19 C20 1.442(11)
C19 C27 1.537(11)
C19 Th1 3.047(8)
C20 C21 1.407(12)
C20 Th1 2.815(8)
C20 H20 0.9500
C21 C22 1.426(11)
C21 C31 1.512(11)
C21 Th1 2.770(8)
C22 Th1 2.891(8)
C22 H22 0.9500
C23 C26 1.528(11)
C23 C24 1.541(11)
C23 C25 1.545(12)
C24 H24A 0.9800
C24 H24B 0.9800
C24 H24C 0.9800
C25 H25A 0.9800
C25 H25B 0.9800
C25 H25C 0.9800
C26 H26A 0.9800
C26 H26B 0.9800
C26 H26C 0.9800
C27 C29 1.530(11)
C27 C30 1.535(11)
C27 C28 1.550(11)
C28 H28A 0.9800
C28 H28B 0.9800
C28 H28C 0.9800
C29 H29A 0.9800
C29 H29B 0.9800
C29 H29C 0.9800
C30 H30A 0.9800
C30 H30B 0.9800
C30 H30C 0.9800
C31 C34 1.506(12)
C31 C32 1.524(11)
C31 C33 1.534(12)
C32 H32A 0.9800
C32 H32B 0.9800
C32 H32C 0.9800
C33 H33A 0.9800
C33 H33B 0.9800
C33 H33C 0.9800
C34 H34A 0.9800
C34 H34B 0.9800
C34 H34C 0.9800
C35 C36 1.413(11)
C35 C39 1.432(12)
C35 C40 1.539(11)
C35 Th2 3.022(8)
C36 C37 1.423(11)
C36 C44 1.579(11)
C36 Th2 3.080(8)
C37 C38 1.396(12)
C37 Th2 2.866(8)
C37 H37 0.9500
C38 C39 1.401(11)
C38 C48 1.520(12)
C38 Th2 2.761(8)
C39 Th2 2.788(8)
C39 H39 0.9500
C40 C43 1.518(11)
C40 C42 1.532(12)
C40 C41 1.557(11)
C41 H41A 0.9800
C41 H41B 0.9800
C41 H41C 0.9800
C42 H42A 0.9800
C42 H42B 0.9800
C42 H42C 0.9800
C43 H43A 0.9800
C43 H43B 0.9800
C43 H43C 0.9800
C44 C45 1.532(11)
C44 C47 1.541(12)
C44 C46 1.551(12)
C45 H45A 0.9800
C45 H45B 0.9800
C45 H45C 0.9800
C46 H46A 0.9800
C46 H46B 0.9800
C46 H46C 0.9800
C47 H47A 0.9800
C47 H47B 0.9800
C47 H47C 0.9800
C48 C51 1.503(12)
C48 C50 1.521(12)
C48 C49 1.540(12)
C49 H49A 0.9800
C49 H49B 0.9800
C49 H49C 0.9800
C50 H50A 0.9800
C50 H50B 0.9800
C50 H50C 0.9800
C51 H51A 0.9800
C51 H51B 0.9800
C51 H51C 0.9800
C52 C53 1.441(11)
C52 C56 1.443(11)
C52 C57 1.551(11)
C53 C54 1.429(11)
C53 C61 1.532(12)
C53 Th2 3.029(8)
C54 C55 1.403(11)
C54 Th2 2.798(8)
C54 H54 0.9500
C55 C56 1.386(10)
C55 C65 1.524(11)
C55 Th2 2.762(8)
C56 Th2 2.882(8)
C56 H56 0.9500
C57 C60 1.530(12)
C57 C59 1.540(12)
C57 C58 1.546(12)
C58 H58A 0.9800
C58 H58B 0.9800
C58 H58C 0.9800
C59 H59A 0.9800
C59 H59B 0.9800
C59 H59C 0.9800
C60 H60A 0.9800
C60 H60B 0.9800
C60 H60C 0.9800
C61 C64 1.542(12)
C61 C62 1.545(12)
C61 C63 1.550(12)
C62 H62A 0.9800
C62 H62B 0.9800
C62 H62C 0.9800
C63 H63A 0.9800
C63 H63B 0.9800
C63 H63C 0.9800
C64 H64A 0.9800
C64 H64B 0.9800
C64 H64C 0.9800
C65 C67 1.521(11)
C65 C68 1.536(11)
C65 C66 1.548(12)
C66 H66A 0.9800
C66 H66B 0.9800
C66 H66C 0.9800
C67 H67A 0.9800
C67 H67B 0.9800
C67 H67C 0.9800
C68 H68A 0.9800
C68 H68B 0.9800
C68 H68C 0.9800
S1 Th1 2.709(2)
S1 Th2 2.711(2)
S2 Th2 2.707(2)
S2 Th1 2.709(2)

loop_
_geom_torsion_atom_site_label_1
_geom_torsion_atom_site_label_2
_geom_torsion_atom_site_label_3
_geom_torsion_atom_site_label_4
_geom_torsion
C5 C1 C2 C3 2.6(9)
C6 C1 C2 C3 -153.3(8)
Th1 C1 C2 C3 61.9(5)
C5 C1 C2 C10 170.7(8)
C6 C1 C2 C10 14.8(15)
Th1 C1 C2 C10 -130.0(9)
C5 C1 C2 Th1 -59.3(6)
C6 C1 C2 Th1 144.8(9)
C1 C2 C3 C4 1.3(9)
C10 C2 C3 C4 -168.5(7)
Th1 C2 C3 C4 71.7(6)
C1 C2 C3 Th1 -70.5(6)
C10 C2 C3 Th1 119.7(7)
C2 C3 C4 C5 -4.6(9)
Th1 C3 C4 C5 74.0(6)
C2 C3 C4 C14 168.5(8)
Th1 C3 C4 C14 -112.9(9)
C2 C3 C4 Th1 -78.6(6)
C3 C4 C5 C1 6.3(10)
C14 C4 C5 C1 -167.0(8)
Th1 C4 C5 C1 78.2(6)
C3 C4 C5 Th1 -71.9(6)
C14 C4 C5 Th1 114.8(9)
C2 C1 C5 C4 -5.6(10)
C6 C1 C5 C4 153.6(8)
Th1 C1 C5 C4 -69.2(6)
C2 C1 C5 Th1 63.5(6)
C6 C1 C5 Th1 -137.2(7)
C5 C1 C6 C8 -74.4(9)
C2 C1 C6 C8 79.3(10)
Th1 C1 C6 C8 -162.6(6)
C5 C1 C6 C9 164.3(8)
C2 C1 C6 C9 -42.0(13)
Th1 C1 C6 C9 76.1(11)
C5 C1 C6 C7 40.5(10)
C2 C1 C6 C7 -165.8(8)
Th1 C1 C6 C7 -47.8(11)
C1 C2 C10 C13 178.6(8)
C3 C2 C10 C13 -14.7(10)
Th1 C2 C10 C13 67.7(8)
C1 C2 C10 C11 60.2(12)
C3 C2 C10 C11 -133.1(8)
Th1 C2 C10 C11 -50.6(10)
C1 C2 C10 C12 -65.0(12)
C3 C2 C10 C12 101.7(9)
Th1 C2 C10 C12 -175.9(6)
C5 C4 C14 C15 -63.4(11)
C3 C4 C14 C15 124.8(9)
Th1 C4 C14 C15 32.0(8)
C5 C4 C14 C17 175.1(8)
C3 C4 C14 C17 3.3(13)
Th1 C4 C14 C17 -89.5(8)
C5 C4 C14 C16 56.2(11)
C3 C4 C14 C16 -115.6(10)
Th1 C4 C14 C16 151.6(6)
C22 C18 C19 C20 1.5(9)
C23 C18 C19 C20 -151.6(8)
C22 C18 C19 C27 170.6(8)
C23 C18 C19 C27 17.5(15)
C22 C18 C19 Th1 -60.2(6)
C23 C18 C19 Th1 146.7(9)
C18 C19 C20 C21 0.4(9)
C27 C19 C20 C21 -170.2(7)
Th1 C19 C20 C21 70.4(6)
C18 C19 C20 Th1 -70.0(6)
C27 C19 C20 Th1 119.4(6)
C19 C20 C21 C22 -2.1(9)
Th1 C20 C21 C22 75.9(6)
C19 C20 C21 C31 168.9(8)
Th1 C20 C21 C31 -113.1(9)
C19 C20 C21 Th1 -78.0(6)
C20 C21 C22 C18 3.1(9)
C31 C21 C22 C18 -168.6(7)
Th1 C21 C22 C18 76.8(6)
C20 C21 C22 Th1 -73.7(6)
C31 C21 C22 Th1 114.5(8)
C19 C18 C22 C21 -2.9(9)
C23 C18 C22 C21 154.3(7)
C19 C18 C22 Th1 64.3(6)
C23 C18 C22 Th1 -138.5(7)
C22 C18 C23 C26 167.9(8)
C19 C18 C23 C26 -41.8(13)
C22 C18 C23 C24 -70.2(10)
C19 C18 C23 C24 80.1(11)
C22 C18 C23 C25 45.0(10)
C19 C18 C23 C25 -164.7(9)
C20 C19 C27 C29 -14.7(10)
C18 C19 C27 C29 177.4(8)
Th1 C19 C27 C29 67.5(8)
C20 C19 C27 C30 100.8(8)
C18 C19 C27 C30 -67.1(11)
Th1 C19 C27 C30 -177.0(5)
C20 C19 C27 C28 -133.9(8)
C18 C19 C27 C28 58.2(11)
Th1 C19 C27 C28 -51.7(9)
C20 C21 C31 C34 126.5(10)
C22 C21 C31 C34 -63.9(10)
Th1 C21 C31 C34 31.5(9)
C20 C21 C31 C32 5.5(12)
C22 C21 C31 C32 175.0(8)
Th1 C21 C31 C32 -89.6(7)
C20 C21 C31 C33 -114.5(10)
C22 C21 C31 C33 55.1(11)
Th1 C21 C31 C33 150.5(6)
C39 C35 C36 C37 1.3(9)
C40 C35 C36 C37 170.6(8)
Th2 C35 C36 C37 -60.5(5)
C39 C35 C36 C44 -152.5(8)
C40 C35 C36 C44 16.7(15)
Th2 C35 C36 C44 145.7(9)
C39 C35 C36 Th2 61.8(5)
C40 C35 C36 Th2 -129.0(9)
C35 C36 C37 C38 -3.1(9)
C44 C36 C37 C38 154.9(7)
Th2 C36 C37 C38 -67.8(6)
C35 C36 C37 Th2 64.7(6)
C44 C36 C37 Th2 -137.2(6)
C36 C37 C38 C39 3.6(9)
Th2 C37 C38 C39 -72.9(5)
C36 C37 C38 C48 -165.5(8)
Th2 C37 C38 C48 118.1(8)
C36 C37 C38 Th2 76.5(6)
C37 C38 C39 C35 -2.7(9)
C48 C38 C39 C35 165.9(8)
Th2 C38 C39 C35 -78.1(6)
C37 C38 C39 Th2 75.4(5)
C48 C38 C39 Th2 -116.0(9)
C36 C35 C39 C38 0.9(10)
C40 C35 C39 C38 -169.9(7)
Th2 C35 C39 C38 71.0(6)
C36 C35 C39 Th2 -70.2(6)
C40 C35 C39 Th2 119.1(7)
C36 C35 C40 C43 -64.9(11)
C39 C35 C40 C43 103.0(9)
Th2 C35 C40 C43 -174.7(5)
C36 C35 C40 C42 177.4(9)
C39 C35 C40 C42 -14.7(10)
Th2 C35 C40 C42 67.6(8)
C36 C35 C40 C41 60.0(12)
C39 C35 C40 C41 -132.1(8)
Th2 C35 C40 C41 -49.8(9)
C35 C36 C44 C45 -41.0(13)
C37 C36 C44 C45 167.3(8)
Th2 C36 C44 C45 79.5(11)
C35 C36 C44 C47 -165.8(8)
C37 C36 C44 C47 42.5(10)
Th2 C36 C44 C47 -45.3(11)
C35 C36 C44 C46 78.3(10)
C37 C36 C44 C46 -73.4(9)
Th2 C36 C44 C46 -161.2(7)
C37 C38 C48 C51 176.2(8)
C39 C38 C48 C51 9.8(12)
Th2 C38 C48 C51 -85.6(8)
C37 C38 C48 C50 -63.4(11)
C39 C38 C48 C50 130.2(9)
Th2 C38 C48 C50 34.9(9)
C37 C38 C48 C49 56.5(11)
C39 C38 C48 C49 -109.9(10)
Th2 C38 C48 C49 154.7(6)
C56 C52 C53 C54 3.4(9)
C57 C52 C53 C54 -149.6(9)
C56 C52 C53 C61 170.9(8)
C57 C52 C53 C61 17.9(16)
C56 C52 C53 Th2 -58.9(6)
C57 C52 C53 Th2 148.1(9)
C52 C53 C54 C55 -0.8(10)
C61 C53 C54 C55 -169.9(7)
Th2 C53 C54 C55 70.8(6)
C52 C53 C54 Th2 -71.6(6)
C61 C53 C54 Th2 119.3(7)
C53 C54 C55 C56 -2.3(10)
Th2 C54 C55 C56 76.0(6)
C53 C54 C55 C65 170.3(8)
Th2 C54 C55 C65 -111.5(8)
C53 C54 C55 Th2 -78.3(6)
C54 C55 C56 C52 4.5(10)
C65 C55 C56 C52 -168.4(8)
Th2 C55 C56 C52 77.7(6)
C54 C55 C56 Th2 -73.2(6)
C65 C55 C56 Th2 113.9(8)
C53 C52 C56 C55 -5.0(10)
C57 C52 C56 C55 152.7(7)
C53 C52 C56 Th2 62.9(6)
C57 C52 C56 Th2 -139.4(7)
C53 C52 C57 C60 80.4(12)
C56 C52 C57 C60 -70.0(10)
C53 C52 C57 C59 -42.0(13)
C56 C52 C57 C59 167.6(8)
C53 C52 C57 C58 -164.1(9)
C56 C52 C57 C58 45.5(10)
C54 C53 C61 C64 -16.6(11)
C52 C53 C61 C64 177.4(9)
Th2 C53 C61 C64 65.9(9)
C54 C53 C61 C62 -134.7(8)
C52 C53 C61 C62 59.2(12)
Th2 C53 C61 C62 -52.2(9)
C54 C53 C61 C63 99.7(9)
C52 C53 C61 C63 -66.4(12)
Th2 C53 C61 C63 -177.8(5)
C56 C55 C65 C67 174.1(8)
C54 C55 C65 C67 2.8(12)
Th2 C55 C65 C67 -89.9(7)
C56 C55 C65 C68 -64.1(11)
C54 C55 C65 C68 124.6(9)
Th2 C55 C65 C68 32.0(8)
C56 C55 C65 C66 54.1(10)
C54 C55 C65 C66 -117.2(9)
Th2 C55 C65 C66 150.1(5)
Th2 S1 Th1 S2 -0.20(7)
Th2 S1 Th1 C21 -84.7(2)
Th2 S1 Th1 C4 128.51(18)
Th2 S1 Th1 C3 99.46(17)
Th2 S1 Th1 C20 -88.64(18)
Th2 S1 Th1 C5 135.6(2)
Th2 S1 Th1 C22 -122.5(2)
Th2 S1 Th1 C2 84.08(17)
Th2 S1 Th1 C19 -115.51(17)
Th2 S1 Th1 C1 104.9(2)
Th2 S2 Th1 S1 0.20(7)
Th2 S2 Th1 C21 128.00(19)
Th2 S2 Th1 C4 -85.0(2)
Th2 S2 Th1 C3 -88.2(2)
Th2 S2 Th1 C20 99.00(18)
Th2 S2 Th1 C5 -123.1(3)
Th2 S2 Th1 C22 135.3(2)
Th2 S2 Th1 C2 -115.02(17)
Th2 S2 Th1 C19 84.06(18)
Th2 S2 Th1 C1 -133.99(17)
C20 C21 Th1 S1 -8.1(6)
C22 C21 Th1 S1 -116.6(5)
C31 C21 Th1 S1 120.7(6)
C20 C21 Th1 S2 -84.3(5)
C22 C21 Th1 S2 167.2(5)
C31 C21 Th1 S2 44.5(6)
C20 C21 Th1 C4 128.3(5)
C22 C21 Th1 C4 19.8(6)
C31 C21 Th1 C4 -102.9(6)
C20 C21 Th1 C3 165.3(4)
C22 C21 Th1 C3 56.8(6)
C31 C21 Th1 C3 -65.9(7)
C22 C21 Th1 C20 -108.5(7)
C31 C21 Th1 C20 128.8(9)
C20 C21 Th1 C5 138.3(5)
C22 C21 Th1 C5 29.8(5)
C31 C21 Th1 C5 -92.9(6)
C20 C21 Th1 C22 108.5(7)
C31 C21 Th1 C22 -122.7(9)
C20 C21 Th1 C2 -176.6(4)
C22 C21 Th1 C2 74.9(5)
C31 C21 Th1 C2 -47.8(7)
C20 C21 Th1 C19 36.3(5)
C22 C21 Th1 C19 -72.2(5)
C31 C21 Th1 C19 165.1(8)
C20 C21 Th1 C1 165.2(5)
C22 C21 Th1 C1 56.7(5)
C31 C21 Th1 C1 -66.0(6)
C5 C4 Th1 S1 167.6(5)
C3 C4 Th1 S1 -83.1(5)
C14 C4 Th1 S1 43.1(6)
C5 C4 Th1 S2 -115.7(5)
C3 C4 Th1 S2 -6.4(6)
C14 C4 Th1 S2 119.8(5)
C5 C4 Th1 C21 20.8(6)
C3 C4 Th1 C21 130.1(5)
C14 C4 Th1 C21 -103.7(6)
C5 C4 Th1 C3 -109.3(7)
C14 C4 Th1 C3 126.2(8)
C5 C4 Th1 C20 58.0(7)
C3 C4 Th1 C20 167.3(5)
C14 C4 Th1 C20 -66.5(7)
C3 C4 Th1 C5 109.3(7)
C14 C4 Th1 C5 -124.5(8)
C5 C4 Th1 C22 30.4(5)
C3 C4 Th1 C22 139.7(5)
C14 C4 Th1 C22 -94.1(6)
C5 C4 Th1 C2 -72.7(5)
C3 C4 Th1 C2 36.6(5)
C14 C4 Th1 C2 162.8(7)
C5 C4 Th1 C19 75.3(5)
C3 C4 Th1 C19 -175.4(5)
C14 C4 Th1 C19 -49.1(6)
C5 C4 Th1 C1 -35.3(5)
C3 C4 Th1 C1 74.0(5)
C14 C4 Th1 C1 -159.8(7)
C4 C3 Th1 S1 98.2(5)
C2 C3 Th1 S1 -149.4(4)
C4 C3 Th1 S2 174.9(5)
C2 C3 Th1 S2 -72.6(5)
C4 C3 Th1 C21 -76.6(6)
C2 C3 Th1 C21 35.9(6)
C2 C3 Th1 C4 112.4(7)
C4 C3 Th1 C20 -41.0(13)
C2 C3 Th1 C20 71.5(12)
C4 C3 Th1 C5 -38.7(5)
C2 C3 Th1 C5 73.7(5)
C4 C3 Th1 C22 -48.2(6)
C2 C3 Th1 C22 64.3(5)
C4 C3 Th1 C2 -112.4(7)
C4 C3 Th1 C19 7.3(7)
C2 C3 Th1 C19 119.7(5)
C4 C3 Th1 C1 -76.5(5)
C2 C3 Th1 C1 35.9(4)
C21 C20 Th1 S1 173.5(5)
C19 C20 Th1 S1 -73.5(5)
C21 C20 Th1 S2 96.8(5)
C19 C20 Th1 S2 -150.2(5)
C19 C20 Th1 C21 113.0(8)
C21 C20 Th1 C4 -78.3(6)
C19 C20 Th1 C4 34.7(7)
C21 C20 Th1 C3 -47.9(13)
C19 C20 Th1 C3 65.1(13)
C21 C20 Th1 C5 -49.8(6)
C19 C20 Th1 C5 63.2(6)
C21 C20 Th1 C22 -39.4(5)
C19 C20 Th1 C22 73.6(5)
C21 C20 Th1 C2 5.4(7)
C19 C20 Th1 C2 118.4(5)
C21 C20 Th1 C19 -113.0(8)
C21 C20 Th1 C1 -17.9(6)
C19 C20 Th1 C1 95.2(5)
C4 C5 Th1 S1 -14.8(6)
C1 C5 Th1 S1 -128.1(5)
C4 C5 Th1 S2 90.4(5)
C1 C5 Th1 S2 -23.0(6)
C4 C5 Th1 C21 -163.4(5)
C1 C5 Th1 C21 83.2(5)
C1 C5 Th1 C4 -113.4(8)
C4 C5 Th1 C3 39.4(5)
C1 C5 Th1 C3 -74.0(5)
C4 C5 Th1 C20 -141.2(5)
C1 C5 Th1 C20 105.5(5)
C4 C5 Th1 C22 -148.9(5)
C1 C5 Th1 C22 97.7(5)
C4 C5 Th1 C2 79.0(5)
C1 C5 Th1 C2 -34.4(5)
C4 C5 Th1 C19 -115.2(5)
C1 C5 Th1 C19 131.4(5)
C4 C5 Th1 C1 113.4(8)
C21 C22 Th1 S1 88.9(5)
C18 C22 Th1 S1 -25.8(6)
C21 C22 Th1 S2 -15.1(6)
C18 C22 Th1 S2 -129.8(4)
C18 C22 Th1 C21 -114.7(8)
C21 C22 Th1 C4 -164.3(5)
C18 C22 Th1 C4 81.0(5)
C21 C22 Th1 C3 -142.5(5)
C18 C22 Th1 C3 102.8(5)
C21 C22 Th1 C20 39.6(5)
C18 C22 Th1 C20 -75.1(5)
C21 C22 Th1 C5 -149.6(5)
C18 C22 Th1 C5 95.7(5)
C21 C22 Th1 C2 -116.2(5)
C18 C22 Th1 C2 129.2(5)
C21 C22 Th1 C19 79.1(5)
C18 C22 Th1 C19 -35.6(5)
C21 C22 Th1 C1 -122.5(5)
C18 C22 Th1 C1 122.8(5)
C1 C2 Th1 S1 146.8(4)
C3 C2 Th1 S1 34.1(5)
C10 C2 Th1 S1 -77.9(7)
C1 C2 Th1 S2 -137.5(5)
C3 C2 Th1 S2 109.7(4)
C10 C2 Th1 S2 -2.2(7)
C1 C2 Th1 C21 -43.2(5)
C3 C2 Th1 C21 -155.9(5)
C10 C2 Th1 C21 92.2(7)
C1 C2 Th1 C4 74.7(5)
C3 C2 Th1 C4 -38.1(4)
C10 C2 Th1 C4 -150.0(8)
C1 C2 Th1 C3 112.7(7)
C10 C2 Th1 C3 -111.9(9)
C1 C2 Th1 C20 -46.1(6)
C3 C2 Th1 C20 -158.9(5)
C10 C2 Th1 C20 89.2(8)
C1 C2 Th1 C5 34.5(5)
C3 C2 Th1 C5 -78.3(5)
C10 C2 Th1 C5 169.8(8)
C1 C2 Th1 C22 -13.9(5)
C3 C2 Th1 C22 -126.6(5)
C10 C2 Th1 C22 121.4(7)
C1 C2 Th1 C19 7.3(7)
C3 C2 Th1 C19 -105.4(6)
C10 C2 Th1 C19 142.6(6)
C3 C2 Th1 C1 -112.7(7)
C10 C2 Th1 C1 135.3(9)
C20 C19 Th1 S1 108.6(5)
C18 C19 Th1 S1 -137.5(5)
C27 C19 Th1 S1 -3.0(6)
C20 C19 Th1 S2 33.1(5)
C18 C19 Th1 S2 147.0(4)
C27 C19 Th1 S2 -78.5(6)
C20 C19 Th1 C21 -37.7(5)
C18 C19 Th1 C21 76.1(5)
C27 C19 Th1 C21 -149.4(8)
C20 C19 Th1 C4 -156.4(5)
C18 C19 Th1 C4 -42.5(5)
C27 C19 Th1 C4 92.0(7)
C20 C19 Th1 C3 -160.3(5)
C18 C19 Th1 C3 -46.5(7)
C27 C19 Th1 C3 88.0(8)
C18 C19 Th1 C20 113.9(7)
C27 C19 Th1 C20 -111.6(9)
C20 C19 Th1 C5 -127.3(5)
C18 C19 Th1 C5 -13.5(5)
C27 C19 Th1 C5 121.0(6)
C20 C19 Th1 C22 -78.3(5)
C18 C19 Th1 C22 35.5(4)
C27 C19 Th1 C22 170.0(8)
C20 C19 Th1 C2 -107.6(6)
C18 C19 Th1 C2 6.3(7)
C27 C19 Th1 C2 140.8(6)
C20 C19 Th1 C1 -103.7(5)
C18 C19 Th1 C1 10.2(6)
C27 C19 Th1 C1 144.7(6)
C5 C1 Th1 S1 71.7(5)
C2 C1 Th1 S1 -45.4(6)
C6 C1 Th1 S1 179.1(7)
C5 C1 Th1 S2 163.0(5)
C2 C1 Th1 S2 45.9(5)
C6 C1 Th1 S2 -89.6(8)
C5 C1 Th1 C21 -100.7(5)
C2 C1 Th1 C21 142.1(5)
C6 C1 Th1 C21 6.6(8)
C5 C1 Th1 C4 38.0(5)
C2 C1 Th1 C4 -79.2(5)
C6 C1 Th1 C4 145.3(10)
C5 C1 Th1 C3 79.3(6)
C2 C1 Th1 C3 -37.8(4)
C6 C1 Th1 C3 -173.3(10)
C5 C1 Th1 C20 -92.1(5)
C2 C1 Th1 C20 150.8(4)
C6 C1 Th1 C20 15.3(9)
C2 C1 Th1 C5 -117.1(7)
C6 C1 Th1 C5 107.4(10)
C5 C1 Th1 C22 -76.4(5)
C2 C1 Th1 C22 166.5(5)
C6 C1 Th1 C22 31.0(8)
C5 C1 Th1 C2 117.1(7)
C6 C1 Th1 C2 -135.5(11)
C5 C1 Th1 C19 -58.4(6)
C2 C1 Th1 C19 -175.5(4)
C6 C1 Th1 C19 49.0(9)
Th1 S2 Th2 S1 -0.20(7)
Th1 S2 Th2 C38 129.11(18)
Th1 S2 Th2 C55 -87.0(2)
Th1 S2 Th2 C39 100.00(18)
Th1 S2 Th2 C54 -89.39(17)
Th1 S2 Th2 C37 136.2(2)
Th1 S2 Th2 C56 -124.3(2)
Th1 S2 Th2 C35 85.25(17)
Th1 S2 Th2 C53 -115.76(16)
Th1 S2 Th2 C36 106.3(2)
Th1 S1 Th2 S2 0.20(7)
Th1 S1 Th2 C38 -82.3(3)
Th1 S1 Th2 C55 128.35(18)
Th1 S1 Th2 C39 -87.1(2)
Th1 S1 Th2 C54 99.39(18)
Th1 S1 Th2 C37 -120.3(3)
Th1 S1 Th2 C56 135.1(2)
Th1 S1 Th2 C35 -114.07(17)
Th1 S1 Th2 C53 83.39(18)
Th1 S1 Th2 C36 -132.70(18)
C37 C38 Th2 S2 167.2(5)
C39 C38 Th2 S2 -84.7(5)
C48 C38 Th2 S2 42.0(6)
C37 C38 Th2 S1 -117.7(4)
C39 C38 Th2 S1 -9.6(6)
C48 C38 Th2 S1 117.1(6)
C37 C38 Th2 C55 22.6(6)
C39 C38 Th2 C55 130.7(5)
C48 C38 Th2 C55 -102.5(6)
C37 C38 Th2 C39 -108.1(7)
C48 C38 Th2 C39 126.7(9)
C37 C38 Th2 C54 59.6(6)
C39 C38 Th2 C54 167.7(5)
C48 C38 Th2 C54 -65.6(8)
C39 C38 Th2 C37 108.1(7)
C48 C38 Th2 C37 -125.2(8)
C37 C38 Th2 C56 31.3(5)
C39 C38 Th2 C56 139.4(5)
C48 C38 Th2 C56 -93.9(6)
C37 C38 Th2 C35 -72.2(5)
C39 C38 Th2 C35 35.9(5)
C48 C38 Th2 C35 162.6(8)
C37 C38 Th2 C53 76.6(5)
C39 C38 Th2 C53 -175.3(5)
C48 C38 Th2 C53 -48.6(7)
C37 C38 Th2 C36 -35.3(5)
C39 C38 Th2 C36 72.8(5)
C48 C38 Th2 C36 -160.5(8)
C56 C55 Th2 S2 -114.2(5)
C54 C55 Th2 S2 -4.8(5)
C65 C55 Th2 S2 121.5(5)
C56 C55 Th2 S1 168.1(5)
C54 C55 Th2 S1 -82.5(4)
C65 C55 Th2 S1 43.9(5)
C56 C55 Th2 C38 18.1(6)
C54 C55 Th2 C38 127.5(5)
C65 C55 Th2 C38 -106.1(6)
C56 C55 Th2 C39 54.5(6)
C54 C55 Th2 C39 163.9(4)
C65 C55 Th2 C39 -69.7(7)
C56 C55 Th2 C54 -109.4(7)
C65 C55 Th2 C54 126.4(8)
C56 C55 Th2 C37 28.9(5)
C54 C55 Th2 C37 138.3(5)
C65 C55 Th2 C37 -95.3(6)
C54 C55 Th2 C56 109.4(7)
C65 C55 Th2 C56 -124.3(8)
C56 C55 Th2 C35 73.8(5)
C54 C55 Th2 C35 -176.9(4)
C65 C55 Th2 C35 -50.5(6)
C56 C55 Th2 C53 -73.1(5)
C54 C55 Th2 C53 36.3(4)
C65 C55 Th2 C53 162.6(7)
C56 C55 Th2 C36 56.3(5)
C54 C55 Th2 C36 165.7(5)
C65 C55 Th2 C36 -67.9(6)
C38 C39 Th2 S2 95.9(5)
C35 C39 Th2 S2 -150.4(5)
C38 C39 Th2 S1 172.4(5)
C35 C39 Th2 S1 -73.9(5)
C35 C39 Th2 C38 113.7(8)
C38 C39 Th2 C55 -75.3(6)
C35 C39 Th2 C55 38.4(7)
C38 C39 Th2 C54 -38.0(14)
C35 C39 Th2 C54 75.7(12)
C38 C39 Th2 C37 -39.2(5)
C35 C39 Th2 C37 74.5(5)
C38 C39 Th2 C56 -48.5(6)
C35 C39 Th2 C56 65.2(5)
C38 C39 Th2 C35 -113.7(8)
C38 C39 Th2 C53 7.3(8)
C35 C39 Th2 C53 121.0(5)
C38 C39 Th2 C36 -77.8(6)
C35 C39 Th2 C36 35.9(4)
C55 C54 Th2 S2 176.2(4)
C53 C54 Th2 S2 -71.0(5)
C55 C54 Th2 S1 99.3(4)
C53 C54 Th2 S1 -147.8(5)
C55 C54 Th2 C38 -78.6(6)
C53 C54 Th2 C38 34.3(7)
C53 C54 Th2 C55 112.9(7)
C55 C54 Th2 C39 -50.8(13)
C53 C54 Th2 C39 62.1(13)
C55 C54 Th2 C37 -49.8(5)
C53 C54 Th2 C37 63.1(5)
C55 C54 Th2 C56 -38.3(4)
C53 C54 Th2 C56 74.6(5)
C55 C54 Th2 C35 5.0(7)
C53 C54 Th2 C35 117.9(5)
C55 C54 Th2 C53 -112.9(7)
C55 C54 Th2 C36 -17.3(5)
C53 C54 Th2 C36 95.6(5)
C38 C37 Th2 S2 -14.9(5)
C36 C37 Th2 S2 -129.3(5)
C38 C37 Th2 S1 88.5(5)
C36 C37 Th2 S1 -25.9(6)
C36 C37 Th2 C38 -114.4(7)
C38 C37 Th2 C55 -161.9(5)
C36 C37 Th2 C55 83.8(5)
C38 C37 Th2 C39 40.1(5)
C36 C37 Th2 C39 -74.3(5)
C38 C37 Th2 C54 -139.6(5)
C36 C37 Th2 C54 106.0(5)
C38 C37 Th2 C56 -148.1(5)
C36 C37 Th2 C56 97.5(5)
C38 C37 Th2 C35 79.8(5)
C36 C37 Th2 C35 -34.6(5)
C38 C37 Th2 C53 -113.8(5)
C36 C37 Th2 C53 131.8(5)
C38 C37 Th2 C36 114.4(7)
C55 C56 Th2 S2 90.9(5)
C52 C56 Th2 S2 -23.0(6)
C55 C56 Th2 S1 -14.2(6)
C52 C56 Th2 S1 -128.1(4)
C55 C56 Th2 C38 -165.4(5)
C52 C56 Th2 C38 80.6(5)
C52 C56 Th2 C55 -113.9(7)
C55 C56 Th2 C39 -143.6(5)
C52 C56 Th2 C39 102.4(5)
C55 C56 Th2 C54 39.6(5)
C52 C56 Th2 C54 -74.3(5)
C55 C56 Th2 C37 -150.5(5)
C52 C56 Th2 C37 95.5(5)
C55 C56 Th2 C35 -117.1(5)
C52 C56 Th2 C35 129.0(5)
C55 C56 Th2 C53 79.0(5)
C52 C56 Th2 C53 -34.9(4)
C55 C56 Th2 C36 -123.0(5)
C52 C56 Th2 C36 123.1(5)
C36 C35 Th2 S2 145.4(4)
C39 C35 Th2 S2 32.7(5)
C40 C35 Th2 S2 -79.6(6)
C36 C35 Th2 S1 -138.5(4)
C39 C35 Th2 S1 108.8(5)
C40 C35 Th2 S1 -3.5(6)
C36 C35 Th2 C38 75.3(5)
C39 C35 Th2 C38 -37.4(5)
C40 C35 Th2 C38 -149.7(8)
C36 C35 Th2 C55 -41.5(5)
C39 C35 Th2 C55 -154.2(5)
C40 C35 Th2 C55 93.5(7)
C36 C35 Th2 C39 112.7(7)
C40 C35 Th2 C39 -112.3(9)
C36 C35 Th2 C54 -44.2(6)
C39 C35 Th2 C54 -157.0(5)
C40 C35 Th2 C54 90.8(7)
C36 C35 Th2 C37 35.5(4)
C39 C35 Th2 C37 -77.3(5)
C40 C35 Th2 C37 170.5(8)
C36 C35 Th2 C56 -13.1(5)
C39 C35 Th2 C56 -125.8(5)
C40 C35 Th2 C56 121.9(6)
C36 C35 Th2 C53 9.5(7)
C39 C35 Th2 C53 -103.2(6)
C40 C35 Th2 C53 144.5(6)
C39 C35 Th2 C36 -112.7(7)
C40 C35 Th2 C36 135.0(9)
C54 C53 Th2 S2 111.1(5)
C52 C53 Th2 S2 -136.0(5)
C61 C53 Th2 S2 -1.2(6)
C54 C53 Th2 S1 35.9(5)
C52 C53 Th2 S1 148.8(4)
C61 C53 Th2 S1 -76.4(7)
C54 C53 Th2 C38 -156.3(5)
C52 C53 Th2 C38 -43.5(5)
C61 C53 Th2 C38 91.4(7)
C54 C53 Th2 C55 -37.9(5)
C52 C53 Th2 C55 75.0(5)
C61 C53 Th2 C55 -150.2(8)
C54 C53 Th2 C39 -160.3(5)
C52 C53 Th2 C39 -47.4(7)
C61 C53 Th2 C39 87.5(8)
C52 C53 Th2 C54 112.9(7)
C61 C53 Th2 C54 -112.3(9)
C54 C53 Th2 C37 -127.4(5)
C52 C53 Th2 C37 -14.5(5)
C61 C53 Th2 C37 120.4(7)
C54 C53 Th2 C56 -77.4(5)
C52 C53 Th2 C56 35.5(4)
C61 C53 Th2 C56 170.3(8)
C54 C53 Th2 C35 -108.5(6)
C52 C53 Th2 C35 4.4(7)
C61 C53 Th2 C35 139.3(6)
C54 C53 Th2 C36 -103.4(5)
C52 C53 Th2 C36 9.5(6)
C61 C53 Th2 C36 144.3(6)
C35 C36 Th2 S2 -46.7(5)
C37 C36 Th2 S2 69.3(6)
C44 C36 Th2 S2 175.7(7)
C35 C36 Th2 S1 45.2(5)
C37 C36 Th2 S1 161.2(5)
C44 C36 Th2 S1 -92.4(8)
C35 C36 Th2 C38 -79.0(5)
C37 C36 Th2 C38 37.0(5)
C44 C36 Th2 C38 143.4(9)
C35 C36 Th2 C55 143.7(5)
C37 C36 Th2 C55 -100.3(5)
C44 C36 Th2 C55 6.1(8)
C35 C36 Th2 C39 -37.9(5)
C37 C36 Th2 C39 78.2(6)
C44 C36 Th2 C39 -175.5(10)
C35 C36 Th2 C54 152.1(4)
C37 C36 Th2 C54 -91.8(5)
C44 C36 Th2 C54 14.5(9)
C35 C36 Th2 C37 -116.0(7)
C44 C36 Th2 C37 106.4(10)
C35 C36 Th2 C56 167.3(5)
C37 C36 Th2 C56 -76.7(5)
C44 C36 Th2 C56 29.7(8)
C37 C36 Th2 C35 116.0(7)
C44 C36 Th2 C35 -137.6(11)
C35 C36 Th2 C53 -174.2(4)
C37 C36 Th2 C53 -58.2(6)
C44 C36 Th2 C53 48.2(9)
